data_7210007
loop_
_publ_author_name
'Maity, Suman Kumar'
'Bera, Santu'
'Paikar, Arpita'
'Pramanik, Apurba'
'Haldar, Debasish'

_publ_section_title
;
 Fabrication of microspheres from self-assembled \g-peptides
;
_journal_issue 29
_journal_name_full CrystEngComm
_journal_page_first 5860
_journal_paper_doi 10.1039/c3ce40689j
_journal_volume 15
_journal_year 2013
_chemical_formula_moiety 'C18 H26 N2 O5'
_chemical_formula_sum 'C18 H26 N2 O5'
_chemical_formula_weight 350.41
_chemical_name_systematic
; 
 ? 
;
_space_group_IT_number 61
_symmetry_cell_setting orthorhombic
_symmetry_space_group_name_Hall '-P 2ac 2ab'
_symmetry_space_group_name_H-M 'P b c a'
_atom_sites_solution_hydrogens geom
_atom_sites_solution_primary direct
_atom_sites_solution_secondary difmap
_audit_creation_method SHELXL-97
_cell_angle_alpha 90.00
_cell_angle_beta 90.00
_cell_angle_gamma 90.00
_cell_formula_units_Z 8
_cell_length_a 9.4323(10)
_cell_length_b 19.848(2)
_cell_length_c 20.122(2)
_cell_measurement_reflns_used 4653
_cell_measurement_temperature 100(2)
_cell_measurement_theta_max 24.92
_cell_measurement_theta_min 2.60
_cell_volume 3767.1(7)
_computing_cell_refinement 'Bruker SMART'
_computing_data_collection 'Bruker SMART'
_computing_data_reduction 'Bruker SAINT'
_computing_molecular_graphics 'Bruker SHELXTL'
_computing_publication_material 'Bruker SHELXTL'
_computing_structure_refinement 'Bruker SHELXTL'
_computing_structure_solution 'Bruker SHELXTL'
_diffrn_ambient_temperature 100(2)
_diffrn_measured_fraction_theta_full 0.998
_diffrn_measured_fraction_theta_max 0.998
_diffrn_measurement_device_type 'CCD area detector'
_diffrn_measurement_method 'phi and omega scans'
_diffrn_radiation_monochromator graphite
_diffrn_radiation_source 'fine-focus sealed tube'
_diffrn_radiation_type MoK\a
_diffrn_radiation_wavelength 0.71073
_diffrn_reflns_av_R_equivalents 0.0580
_diffrn_reflns_av_sigmaI/netI 0.0349
_diffrn_reflns_limit_h_max 11
_diffrn_reflns_limit_h_min -7
_diffrn_reflns_limit_k_max 23
_diffrn_reflns_limit_k_min -23
_diffrn_reflns_limit_l_max 23
_diffrn_reflns_limit_l_min -23
_diffrn_reflns_number 24641
_diffrn_reflns_theta_full 25.08
_diffrn_reflns_theta_max 25.08
_diffrn_reflns_theta_min 2.02
_exptl_absorpt_coefficient_mu 0.090
_exptl_absorpt_correction_T_max 0.975
_exptl_absorpt_correction_T_min 0.962
_exptl_absorpt_correction_type multi-scan
_exptl_absorpt_process_details '(SADABS; Bruker, 2008)'
_exptl_crystal_colour colourless
_exptl_crystal_density_diffrn 1.236
_exptl_crystal_density_method 'not measured'
_exptl_crystal_description block
_exptl_crystal_F_000 1504
_exptl_crystal_size_max 0.481
_exptl_crystal_size_mid 0.362
_exptl_crystal_size_min 0.282
_refine_diff_density_max 0.410
_refine_diff_density_min -0.232
_refine_diff_density_rms 0.055
_refine_ls_extinction_method none
_refine_ls_goodness_of_fit_ref 1.163
_refine_ls_hydrogen_treatment constr
_refine_ls_matrix_type full
_refine_ls_number_parameters 232
_refine_ls_number_reflns 3343
_refine_ls_number_restraints 0
_refine_ls_restrained_S_all 1.163
_refine_ls_R_factor_all 0.0778
_refine_ls_R_factor_gt 0.0562
_refine_ls_shift/su_max 0.001
_refine_ls_shift/su_mean 0.000
_refine_ls_structure_factor_coef Fsqd
_refine_ls_weighting_details 'calc w=1/[\s^2^(Fo^2^)+(0.0335P)^2^+5.6789P] where P=(Fo^2^+2Fc^2^)/3'
_refine_ls_weighting_scheme calc
_refine_ls_wR_factor_gt 0.1270
_refine_ls_wR_factor_ref 0.1370
_reflns_number_gt 2552
_reflns_number_total 3343
_reflns_threshold_expression >2sigma(I)
_cod_data_source_file c3ce40689j.txt
_cod_data_source_block mo_dh_skm_062a_0m
_cod_depositor_comments
;
The following automatic conversions were performed:

'_symmetry_cell_setting' value 'Orthorhombic' changed to
'orthorhombic' according to
/home/saulius/struct/CIF-dictionaries/cif_core.dic dictionary named
'cif_core.dic' version 2.4.2 from 2011-04-26.

Automatic conversion script
Id: cif_fix_values 1891 2012-01-12 08:04:46Z andrius 
;
_cod_original_sg_symbol_H-M Pbca
_cod_database_code 7210007

loop_
_symmetry_equiv_pos_as_xyz
'x, y, z'
'x+1/2, -y+1/2, -z'
'-x, y+1/2, -z+1/2'
'-x+1/2, -y, z+1/2'
'-x, -y, -z'
'-x-1/2, y-1/2, z'
'x, -y-1/2, z-1/2'
'x-1/2, y, -z-1/2'

loop_
_atom_site_label
_atom_site_type_symbol
_atom_site_fract_x
_atom_site_fract_y
_atom_site_fract_z
_atom_site_U_iso_or_equiv
_atom_site_adp_type
_atom_site_occupancy
_atom_site_symmetry_multiplicity
_atom_site_calc_flag
_atom_site_refinement_flags
O1 O 0.0311(2) 0.81385(9) 0.64963(9) 0.0250(5) Uani 1 1 d .
O2 O 0.0044(2) 1.14498(9) 0.70776(9) 0.0272(5) Uani 1 1 d .
O3 O -0.1986(2) 0.82600(10) 0.68684(10) 0.0297(5) Uani 1 1 d .
O4 O -0.0958(2) 1.00701(9) 0.73043(8) 0.0221(4) Uani 1 1 d .
O5 O -0.0803(2) 1.11848(9) 0.60688(9) 0.0261(5) Uani 1 1 d .
N1 N -0.0085(3) 0.85459(11) 0.75012(12) 0.0259(5) Uani 1 1 d .
H1 H 0.0825 0.8567 0.7522 0.031 Uiso 1 1 calc R
N2 N 0.1363(2) 1.02543(11) 0.71686(10) 0.0185(5) Uani 1 1 d .
H2 H 0.2204 1.0215 0.7329 0.022 Uiso 1 1 calc R
C1 C -0.0745(4) 0.71629(14) 0.59436(15) 0.0344(8) Uani 1 1 d .
H1A H -0.0163 0.6895 0.6232 0.052 Uiso 1 1 calc R
H1B H -0.0831 0.6944 0.5520 0.052 Uiso 1 1 calc R
H1C H -0.1669 0.7215 0.6138 0.052 Uiso 1 1 calc R
C2 C -0.0075(3) 0.78475(14) 0.58509(13) 0.0251(6) Uani 1 1 d .
C3 C -0.0710(3) 0.83093(13) 0.69464(13) 0.0238(6) Uani 1 1 d .
C4 C -0.0920(3) 0.87642(14) 0.80600(13) 0.0260(7) Uani 1 1 d .
H4A H -0.1211 0.8377 0.8320 0.031 Uiso 1 1 calc R
H4B H -0.1766 0.8992 0.7904 0.031 Uiso 1 1 calc R
C5 C -0.0061(3) 0.92350(13) 0.84862(13) 0.0214(6) Uani 1 1 d .
C6 C 0.0566(3) 0.98188(13) 0.82240(12) 0.0186(6) Uani 1 1 d .
C7 C 0.0263(3) 1.00454(12) 0.75275(13) 0.0186(6) Uani 1 1 d .
C8 C 0.1177(3) 1.05506(13) 0.65061(12) 0.0207(6) Uani 1 1 d .
C9 C 0.0001(3) 1.10795(13) 0.65214(13) 0.0214(6) Uani 1 1 d .
C10 C -0.1045(4) 1.19602(14) 0.71228(15) 0.0340(8) Uani 1 1 d .
H10A H -0.0936 1.2275 0.6765 0.051 Uiso 1 1 calc R
H10B H -0.0961 1.2193 0.7539 0.051 Uiso 1 1 calc R
H10C H -0.1961 1.1751 0.7095 0.051 Uiso 1 1 calc R
C11 C -0.0994(4) 0.83276(15) 0.54562(14) 0.0349(8) Uani 1 1 d .
H11A H -0.1892 0.8380 0.5675 0.052 Uiso 1 1 calc R
H11B H -0.1141 0.8150 0.5018 0.052 Uiso 1 1 calc R
H11C H -0.0532 0.8758 0.5426 0.052 Uiso 1 1 calc R
C12 C 0.1367(4) 0.77832(17) 0.55226(15) 0.0398(8) Uani 1 1 d .
H12A H 0.1778 0.8223 0.5470 0.060 Uiso 1 1 calc R
H12B H 0.1261 0.7575 0.5095 0.060 Uiso 1 1 calc R
H12C H 0.1975 0.7511 0.5796 0.060 Uiso 1 1 calc R
C13 C 0.0182(3) 0.90825(15) 0.91520(13) 0.0300(7) Uani 1 1 d .
H13 H -0.0221 0.8697 0.9334 0.036 Uiso 1 1 calc R
C14 C 0.1011(3) 0.94927(16) 0.95467(14) 0.0330(8) Uani 1 1 d .
H14 H 0.1147 0.9384 0.9992 0.040 Uiso 1 1 calc R
C15 C 0.1636(3) 1.00609(16) 0.92872(14) 0.0300(7) Uani 1 1 d .
H15 H 0.2203 1.0334 0.9553 0.036 Uiso 1 1 calc R
C16 C 0.1412(3) 1.02222(14) 0.86265(13) 0.0229(6) Uani 1 1 d .
H16 H 0.1833 1.0606 0.8449 0.027 Uiso 1 1 calc R
C17 C 0.2538(3) 1.09126(15) 0.63224(13) 0.0275(7) Uani 1 1 d .
H17A H 0.2755 1.1243 0.6656 0.041 Uiso 1 1 calc R
H17B H 0.2422 1.1132 0.5901 0.041 Uiso 1 1 calc R
H17C H 0.3299 1.0592 0.6294 0.041 Uiso 1 1 calc R
C18 C 0.0822(3) 1.00036(14) 0.60000(13) 0.0275(7) Uani 1 1 d .
H18A H 0.1584 0.9684 0.5981 0.041 Uiso 1 1 calc R
H18B H 0.0693 1.0205 0.5570 0.041 Uiso 1 1 calc R
H18C H -0.0035 0.9779 0.6131 0.041 Uiso 1 1 calc R

loop_
_atom_site_aniso_label
_atom_site_aniso_U_11
_atom_site_aniso_U_22
_atom_site_aniso_U_33
_atom_site_aniso_U_23
_atom_site_aniso_U_13
_atom_site_aniso_U_12
O1 0.0243(11) 0.0282(10) 0.0225(10) -0.0050(8) -0.0011(9) 0.0035(9)
O2 0.0307(12) 0.0249(10) 0.0261(10) -0.0026(8) -0.0066(9) 0.0047(9)
O3 0.0229(13) 0.0318(11) 0.0342(11) -0.0028(9) 0.0003(9) -0.0004(9)
O4 0.0135(10) 0.0332(11) 0.0197(9) 0.0028(8) -0.0005(8) 0.0031(8)
O5 0.0254(12) 0.0304(10) 0.0224(10) 0.0042(8) -0.0042(9) 0.0060(9)
N1 0.0211(14) 0.0301(12) 0.0266(12) -0.0027(10) 0.0019(11) 0.0006(11)
N2 0.0112(12) 0.0273(11) 0.0172(11) 0.0048(9) -0.0016(9) 0.0038(10)
C1 0.041(2) 0.0283(15) 0.0340(16) -0.0045(13) 0.0025(15) -0.0016(15)
C2 0.0262(17) 0.0268(14) 0.0222(14) -0.0035(11) -0.0020(13) -0.0002(13)
C3 0.0263(18) 0.0188(13) 0.0264(15) 0.0008(11) 0.0024(13) 0.0022(12)
C4 0.0274(17) 0.0273(14) 0.0232(14) 0.0035(11) 0.0070(13) 0.0002(13)
C5 0.0178(15) 0.0263(14) 0.0201(13) -0.0001(11) 0.0040(12) 0.0075(12)
C6 0.0146(15) 0.0242(13) 0.0172(12) 0.0004(10) 0.0027(11) 0.0072(11)
C7 0.0193(15) 0.0182(12) 0.0183(12) -0.0016(10) 0.0007(12) 0.0036(12)
C8 0.0189(16) 0.0264(14) 0.0169(13) 0.0055(11) -0.0009(11) 0.0026(12)
C9 0.0233(16) 0.0228(13) 0.0180(13) 0.0037(11) 0.0006(12) -0.0024(12)
C10 0.043(2) 0.0205(14) 0.0384(17) -0.0026(12) -0.0027(15) 0.0137(14)
C11 0.045(2) 0.0312(16) 0.0284(15) 0.0017(13) -0.0064(15) 0.0007(15)
C12 0.037(2) 0.0489(19) 0.0332(17) -0.0105(15) 0.0067(16) 0.0009(17)
C13 0.0311(18) 0.0357(16) 0.0233(14) 0.0078(12) 0.0093(13) 0.0103(14)
C14 0.0328(19) 0.0509(19) 0.0154(13) 0.0005(13) 0.0007(13) 0.0174(16)
C15 0.0236(17) 0.0444(18) 0.0221(14) -0.0074(13) -0.0005(13) 0.0066(14)
C16 0.0162(15) 0.0320(15) 0.0205(13) -0.0013(11) 0.0020(12) 0.0066(12)
C17 0.0234(17) 0.0360(16) 0.0231(14) 0.0084(12) 0.0014(13) 0.0013(14)
C18 0.0308(18) 0.0294(15) 0.0223(14) -0.0005(12) 0.0009(13) 0.0075(14)

loop_
_atom_type_symbol
_atom_type_description
_atom_type_scat_dispersion_real
_atom_type_scat_dispersion_imag
_atom_type_scat_source
C C 0.0033 0.0016 'International Tables Vol C Tables 4.2.6.8 and 6.1.1.4'
H H 0.0000 0.0000 'International Tables Vol C Tables 4.2.6.8 and 6.1.1.4'
N N 0.0061 0.0033 'International Tables Vol C Tables 4.2.6.8 and 6.1.1.4'
O O 0.0106 0.0060 'International Tables Vol C Tables 4.2.6.8 and 6.1.1.4'

loop_
_geom_angle_atom_site_label_1
_geom_angle_atom_site_label_2
_geom_angle_atom_site_label_3
_geom_angle
C3 O1 C2 120.7(2)
C9 O2 C10 114.5(2)
C3 N1 C4 120.8(3)
C3 N1 H1 119.6
C4 N1 H1 119.6
C7 N2 C8 121.7(2)
C7 N2 H2 119.2
C8 N2 H2 119.2
C2 C1 H1A 109.5
C2 C1 H1B 109.5
H1A C1 H1B 109.5
C2 C1 H1C 109.5
H1A C1 H1C 109.5
H1B C1 H1C 109.5
O1 C2 C1 110.4(2)
O1 C2 C11 111.0(2)
C1 C2 C11 113.1(3)
O1 C2 C12 101.3(2)
C1 C2 C12 110.7(3)
C11 C2 C12 109.7(3)
O3 C3 N1 124.6(3)
O3 C3 O1 126.3(3)
N1 C3 O1 109.1(3)
N1 C4 C5 109.7(2)
N1 C4 H4A 109.7
C5 C4 H4A 109.7
N1 C4 H4B 109.7
C5 C4 H4B 109.7
H4A C4 H4B 108.2
C13 C5 C6 118.1(3)
C13 C5 C4 120.1(3)
C6 C5 C4 121.7(2)
C16 C6 C5 119.9(2)
C16 C6 C7 118.8(2)
C5 C6 C7 121.2(2)
O4 C7 N2 121.1(2)
O4 C7 C6 121.9(2)
N2 C7 C6 116.9(2)
N2 C8 C17 108.1(2)
N2 C8 C18 110.3(2)
C17 C8 C18 111.1(2)
N2 C8 C9 110.1(2)
C17 C8 C9 107.1(2)
C18 C8 C9 110.0(2)
O5 C9 O2 123.8(3)
O5 C9 C8 124.2(2)
O2 C9 C8 111.8(2)
O2 C10 H10A 109.5
O2 C10 H10B 109.5
H10A C10 H10B 109.5
O2 C10 H10C 109.5
H10A C10 H10C 109.5
H10B C10 H10C 109.5
C2 C11 H11A 109.5
C2 C11 H11B 109.5
H11A C11 H11B 109.5
C2 C11 H11C 109.5
H11A C11 H11C 109.5
H11B C11 H11C 109.5
C2 C12 H12A 109.5
C2 C12 H12B 109.5
H12A C12 H12B 109.5
C2 C12 H12C 109.5
H12A C12 H12C 109.5
H12B C12 H12C 109.5
C14 C13 C5 121.3(3)
C14 C13 H13 119.4
C5 C13 H13 119.4
C15 C14 C13 120.5(3)
C15 C14 H14 119.7
C13 C14 H14 119.7
C14 C15 C16 119.3(3)
C14 C15 H15 120.4
C16 C15 H15 120.4
C15 C16 C6 120.9(3)
C15 C16 H16 119.5
C6 C16 H16 119.5
C8 C17 H17A 109.5
C8 C17 H17B 109.5
H17A C17 H17B 109.5
C8 C17 H17C 109.5
H17A C17 H17C 109.5
H17B C17 H17C 109.5
C8 C18 H18A 109.5
C8 C18 H18B 109.5
H18A C18 H18B 109.5
C8 C18 H18C 109.5
H18A C18 H18C 109.5
H18B C18 H18C 109.5

loop_
_geom_bond_atom_site_label_1
_geom_bond_atom_site_label_2
_geom_bond_distance
O1 C3 1.365(3)
O1 C2 1.467(3)
O2 C9 1.340(3)
O2 C10 1.446(3)
O3 C3 1.218(4)
O4 C7 1.237(3)
O5 C9 1.203(3)
N1 C3 1.347(4)
N1 C4 1.440(4)
N1 H1 0.8600
N2 C7 1.331(3)
N2 C8 1.468(3)
N2 H2 0.8600
C1 C2 1.510(4)
C1 H1A 0.9600
C1 H1B 0.9600
C1 H1C 0.9600
C2 C11 1.513(4)
C2 C12 1.518(4)
C4 C5 1.505(4)
C4 H4A 0.9700
C4 H4B 0.9700
C5 C13 1.393(4)
C5 C6 1.404(4)
C6 C16 1.391(4)
C6 C7 1.500(4)
C8 C17 1.517(4)
C8 C18 1.526(4)
C8 C9 1.528(4)
C10 H10A 0.9600
C10 H10B 0.9600
C10 H10C 0.9600
C11 H11A 0.9600
C11 H11B 0.9600
C11 H11C 0.9600
C12 H12A 0.9600
C12 H12B 0.9600
C12 H12C 0.9600
C13 C14 1.380(4)
C13 H13 0.9300
C14 C15 1.376(4)
C14 H14 0.9300
C15 C16 1.384(4)
C15 H15 0.9300
C16 H16 0.9300
C17 H17A 0.9600
C17 H17B 0.9600
C17 H17C 0.9600
C18 H18A 0.9600
C18 H18B 0.9600
C18 H18C 0.9600
